data_4035690
loop_
_publ_author_name
'Huang, Wei'
'Yao, Yun'
'Xu, Yan-Jun'
'Lu, Chong-Dao'

_publ_section_title
;
 Diastereoselective \a-Fluorination of N- tert-Butanesulfinyl Imidates.
;
_journal_issue 23
_journal_name_full 'The Journal of organic chemistry'
_journal_page_first 14777
_journal_page_last 14785
_journal_paper_doi 10.1021/acs.joc.8b02375
_journal_volume 83
_journal_year 2018
_chemical_absolute_configuration syn
_chemical_formula_moiety 'C12 H16 F N O2 S'
_chemical_formula_sum 'C12 H16 F N O2 S'
_chemical_formula_weight 257.32
_space_group_crystal_system orthorhombic
_space_group_IT_number 19
_space_group_name_Hall 'P 2ac 2ab'
_space_group_name_H-M_alt 'P 21 21 21'
_atom_sites_solution_hydrogens geom
_atom_sites_solution_primary dual
_audit_creation_date 2018-05-14
_audit_creation_method
;
Olex2 1.2
(compiled 2018.04.26 svn.r3504 for OlexSys, GUI svn.r5492)
;
_cell_angle_alpha 90
_cell_angle_beta 90
_cell_angle_gamma 90
_cell_formula_units_Z 4
_cell_length_a 7.3373(7)
_cell_length_b 10.0709(8)
_cell_length_c 17.0758(16)
_cell_measurement_reflns_used 3897
_cell_measurement_temperature 100.01(10)
_cell_measurement_theta_max 28.2370
_cell_measurement_theta_min 2.3420
_cell_volume 1261.8(2)
_computing_cell_refinement 'CrysAlisPro 1.171.38.43f (Rigaku OD, 2015)'
_computing_data_collection 'CrysAlisPro 1.171.38.43f (Rigaku OD, 2015)'
_computing_data_reduction 'CrysAlisPro 1.171.38.43f (Rigaku OD, 2015)'
_computing_molecular_graphics 'Olex2 (Dolomanov et al., 2009)'
_computing_publication_material 'Olex2 (Dolomanov et al., 2009)'
_computing_structure_refinement 'ShelXL (Sheldrick, 2015)'
_computing_structure_solution 'ShelXT (Sheldrick, 2015)'
_diffrn_ambient_environment N~2~
_diffrn_ambient_temperature 100.01(10)
_diffrn_detector 'CCD plate'
_diffrn_detector_area_resol_mean 5.2684
_diffrn_detector_type AtlasS2
_diffrn_measured_fraction_theta_full 1.000
_diffrn_measured_fraction_theta_max 1.000
_diffrn_measurement_details
;
List of Runs (angles in degrees, time in seconds):

  # Type    Start    End  Width  t~exp~   \w     \q     \k     \f   Frames
--------------------------------------------------------------------------
  1  \w    -59.00  34.00   1.00    1.00    --   11.74 -57.00-120.00   93
  2  \w    -15.00  75.00   1.00    1.00    --   11.74  77.00 150.00   90
  3  \w    -16.00  79.00   1.00    1.00    --   11.74  57.00  30.00   95
;
_diffrn_measurement_device 'four-circle diffractometer'
_diffrn_measurement_device_type 'SuperNova, Dual, Cu at zero, AtlasS2'
_diffrn_measurement_method '\w scans'
_diffrn_orient_matrix_type 'CrysAlisPro convention (1999,Acta A55,543-557)'
_diffrn_orient_matrix_UB_11 0.0658517000
_diffrn_orient_matrix_UB_12 0.0492488000
_diffrn_orient_matrix_UB_13 0.0090406000
_diffrn_orient_matrix_UB_21 0.0003241000
_diffrn_orient_matrix_UB_22 -0.0211091000
_diffrn_orient_matrix_UB_23 0.0396538000
_diffrn_orient_matrix_UB_31 0.0706279000
_diffrn_orient_matrix_UB_32 -0.0457486000
_diffrn_orient_matrix_UB_33 -0.0085881000
_diffrn_radiation_monochromator mirror
_diffrn_radiation_probe x-ray
_diffrn_radiation_type MoK\a
_diffrn_radiation_wavelength 0.71073
_diffrn_reflns_av_R_equivalents 0.0427
_diffrn_reflns_av_unetI/netI 0.0434
_diffrn_reflns_Laue_measured_fraction_full 1.000
_diffrn_reflns_Laue_measured_fraction_max 1.000
_diffrn_reflns_limit_h_max 6
_diffrn_reflns_limit_h_min -8
_diffrn_reflns_limit_k_max 11
_diffrn_reflns_limit_k_min -10
_diffrn_reflns_limit_l_max 15
_diffrn_reflns_limit_l_min -20
_diffrn_reflns_number 8072
_diffrn_reflns_point_group_measured_fraction_full 1.000
_diffrn_reflns_point_group_measured_fraction_max 1.000
_diffrn_reflns_theta_full 24.996
_diffrn_reflns_theta_max 24.996
_diffrn_reflns_theta_min 2.348
_diffrn_source 'micro-focus sealed X-ray tube'
_diffrn_source_type 'SuperNova (Mo) X-ray Source'
_exptl_absorpt_coefficient_mu 0.259
_exptl_absorpt_correction_T_max 1.00000
_exptl_absorpt_correction_T_min 0.80219
_exptl_absorpt_correction_type multi-scan
_exptl_absorpt_process_details
;
CrysAlisPro 1.171.38.43f (Rigaku Oxford Diffraction, 2015)
Empirical absorption correction using spherical harmonics,
 implemented in SCALE3 ABSPACK scaling algorithm.
;
_exptl_crystal_colour colourless
_exptl_crystal_colour_primary colourless
_exptl_crystal_density_diffrn 1.355
_exptl_crystal_description block
_exptl_crystal_F_000 544
_exptl_crystal_size_max 0.13
_exptl_crystal_size_mid 0.12
_exptl_crystal_size_min 0.11
_refine_diff_density_max 0.316
_refine_diff_density_min -0.263
_refine_diff_density_rms 0.049
_refine_ls_abs_structure_details
;
 Flack x determined using 774 quotients [(I+)-(I-)]/[(I+)+(I-)]
 (Parsons, Flack and Wagner, Acta Cryst. B69 (2013) 249-259).
;
_refine_ls_abs_structure_Flack 0.14(6)
_refine_ls_extinction_method none
_refine_ls_goodness_of_fit_ref 1.013
_refine_ls_hydrogen_treatment constr
_refine_ls_matrix_type full
_refine_ls_number_parameters 157
_refine_ls_number_reflns 2216
_refine_ls_number_restraints 0
_refine_ls_restrained_S_all 1.013
_refine_ls_R_factor_all 0.0399
_refine_ls_R_factor_gt 0.0363
_refine_ls_shift/su_max 0.000
_refine_ls_shift/su_mean 0.000
_refine_ls_structure_factor_coef Fsqd
_refine_ls_weighting_details 'w=1/[\s^2^(Fo^2^)+(0.0376P)^2^+0.3752P] where P=(Fo^2^+2Fc^2^)/3'
_refine_ls_weighting_scheme calc
_refine_ls_wR_factor_gt 0.0783
_refine_ls_wR_factor_ref 0.0803
_reflns_Friedel_coverage 0.699
_reflns_Friedel_fraction_full 1.000
_reflns_Friedel_fraction_max 1.000
_reflns_number_gt 2055
_reflns_number_total 2216
_reflns_threshold_expression 'I > 2\s(I)'
_cod_data_source_file jo8b02375_si_002.cif
_cod_data_source_block 4
_cod_database_code 4035690
_shelx_shelxl_version_number 2018/3
_shelx_space_group_comment
;
The symmetry employed for this shelxl refinement is uniquely defined
by the following loop, which should always be used as a source of
symmetry information in preference to the above space-group names.
They are only intended as comments.
;
_shelx_estimated_absorpt_t_max 0.972
_shelx_estimated_absorpt_t_min 0.967
_reflns_odcompleteness_completeness 99.93
_reflns_odcompleteness_iscentric 1
_reflns_odcompleteness_theta 26.32
_olex2_refinement_description
;
1. Fixed Uiso
 At 1.2 times of:
  All C(H) groups, All N(H) groups
 At 1.5 times of:
  All C(H,H,H) groups
2.a Ternary CH refined with riding coordinates:
 C7(H7)
2.b Aromatic/amide H refined with riding coordinates:
 N1(H1), C2(H2), C3(H3), C6(H6), C5(H5), C4(H4)
2.c Idealised Me refined as rotating group:
 C10(H10A,H10B,H10C), C11(H11A,H11B,H11C), C12(H12A,H12B,H12C)
;
_olex2_submission_special_instructions 'No special instructions were received'
_oxdiff_exptl_absorpt_empirical_details
;
Empirical correction (ABSPACK) includes:
- Absorption correction using spherical harmonics
- Frame scaling
- Detector area scaling
;
_oxdiff_exptl_absorpt_empirical_full_max 1.393
_oxdiff_exptl_absorpt_empirical_full_min 0.799

loop_
_space_group_symop_operation_xyz
'x, y, z'
'-x+1/2, -y, z+1/2'
'-x, y+1/2, -z+1/2'
'x+1/2, -y+1/2, -z'

loop_
_atom_site_label
_atom_site_type_symbol
_atom_site_fract_x
_atom_site_fract_y
_atom_site_fract_z
_atom_site_U_iso_or_equiv
_atom_site_adp_type
_atom_site_occupancy
_atom_site_site_symmetry_order
_atom_site_calc_flag
_atom_site_refinement_flags_posn
S1 S 0.38617(11) 0.64457(7) 0.55418(4) 0.0163(2) Uani 1 1 d .
F1 F 0.8809(3) 0.45817(16) 0.48384(10) 0.0242(5) Uani 1 1 d .
O2 O 0.3898(4) 0.7505(2) 0.49360(12) 0.0202(5) Uani 1 1 d .
O1 O 0.4804(3) 0.3655(2) 0.58266(13) 0.0220(5) Uani 1 1 d .
N1 N 0.5904(4) 0.5664(2) 0.54446(14) 0.0168(6) Uani 1 1 d .
H1 H 0.687382 0.611342 0.534658 0.020 Uiso 1 1 calc R
C1 C 0.8728(5) 0.2893(3) 0.58097(16) 0.0157(7) Uani 1 1 d .
C2 C 0.8292(4) 0.1574(3) 0.59647(19) 0.0189(7) Uani 1 1 d .
H2 H 0.734178 0.116516 0.569708 0.023 Uiso 1 1 calc R
C7 C 0.7681(5) 0.3642(3) 0.51909(18) 0.0178(7) Uani 1 1 d .
H7 H 0.729110 0.300835 0.478903 0.021 Uiso 1 1 calc R
C10 C 0.5799(5) 0.8230(3) 0.64421(19) 0.0220(8) Uani 1 1 d .
H10A H 0.690741 0.773024 0.639741 0.033 Uiso 1 1 calc GR
H10B H 0.584067 0.876623 0.690674 0.033 Uiso 1 1 calc GR
H10C H 0.566380 0.879306 0.599196 0.033 Uiso 1 1 calc GR
C3 C 0.9276(5) 0.0874(3) 0.6518(2) 0.0230(8) Uani 1 1 d .
H3 H 0.898414 -0.000729 0.662091 0.028 Uiso 1 1 calc R
C8 C 0.5988(5) 0.4317(3) 0.55234(17) 0.0169(7) Uani 1 1 d .
C9 C 0.4191(5) 0.7285(3) 0.64898(17) 0.0182(8) Uani 1 1 d .
C6 C 1.0136(5) 0.3499(4) 0.62186(19) 0.0219(7) Uani 1 1 d .
H6 H 1.042180 0.438448 0.612375 0.026 Uiso 1 1 calc R
C5 C 1.1110(6) 0.2782(3) 0.67672(18) 0.0250(8) Uani 1 1 d .
H5 H 1.205942 0.318642 0.703808 0.030 Uiso 1 1 calc R
C11 C 0.2409(5) 0.8039(3) 0.6616(2) 0.0249(8) Uani 1 1 d .
H11A H 0.232129 0.874777 0.624186 0.037 Uiso 1 1 calc GR
H11B H 0.238704 0.840008 0.713629 0.037 Uiso 1 1 calc GR
H11C H 0.139925 0.744384 0.654923 0.037 Uiso 1 1 calc GR
C4 C 1.0686(5) 0.1471(3) 0.69164(19) 0.0260(8) Uani 1 1 d .
H4 H 1.134979 0.099308 0.728492 0.031 Uiso 1 1 calc R
C12 C 0.4439(5) 0.6207(3) 0.71044(19) 0.0248(8) Uani 1 1 d .
H12A H 0.343175 0.560039 0.708065 0.037 Uiso 1 1 calc GR
H12B H 0.448858 0.660537 0.761481 0.037 Uiso 1 1 calc GR
H12C H 0.555303 0.573629 0.700577 0.037 Uiso 1 1 calc GR

loop_
_atom_site_aniso_label
_atom_site_aniso_U_11
_atom_site_aniso_U_22
_atom_site_aniso_U_33
_atom_site_aniso_U_23
_atom_site_aniso_U_13
_atom_site_aniso_U_12
S1 0.0124(4) 0.0148(4) 0.0218(4) -0.0005(3) -0.0011(4) 0.0015(4)
F1 0.0203(11) 0.0196(9) 0.0326(10) 0.0081(8) 0.0096(10) 0.0025(9)
O2 0.0193(14) 0.0207(10) 0.0205(11) 0.0022(8) -0.0010(11) 0.0038(11)
O1 0.0171(13) 0.0178(11) 0.0313(14) 0.0021(10) 0.0044(10) -0.0016(10)
N1 0.0120(15) 0.0143(12) 0.0241(14) -0.0002(10) 0.0008(13) -0.0013(12)
C1 0.0119(18) 0.0159(14) 0.0192(16) -0.0029(11) 0.0055(15) 0.0029(14)
C2 0.0110(17) 0.0197(16) 0.0260(17) -0.0035(14) 0.0029(14) -0.0005(14)
C7 0.0184(18) 0.0141(15) 0.0208(17) 0.0011(13) 0.0036(14) -0.0008(15)
C10 0.026(2) 0.0192(17) 0.0213(17) -0.0027(12) 0.0007(16) -0.0023(15)
C3 0.020(2) 0.0165(16) 0.032(2) 0.0046(13) 0.0072(16) 0.0021(14)
C8 0.0170(18) 0.0176(15) 0.0162(15) -0.0016(12) -0.0007(17) 0.0025(15)
C9 0.021(2) 0.0198(15) 0.0140(16) -0.0022(12) 0.0015(14) 0.0024(15)
C6 0.0212(19) 0.0190(16) 0.0256(19) -0.0028(15) 0.0046(15) -0.0008(15)
C5 0.0163(19) 0.0341(19) 0.0247(18) -0.0023(14) -0.0046(18) -0.0003(18)
C11 0.025(2) 0.0245(18) 0.0256(19) -0.0003(14) 0.0065(16) 0.0062(15)
C4 0.023(2) 0.0313(19) 0.0241(18) 0.0032(15) 0.0009(15) 0.0092(18)
C12 0.026(2) 0.0268(19) 0.0212(18) 0.0030(14) 0.0026(15) 0.0020(15)

loop_
_atom_type_symbol
_atom_type_description
_atom_type_scat_dispersion_real
_atom_type_scat_dispersion_imag
_atom_type_scat_source
C C 0.0033 0.0016 'International Tables Vol C Tables 4.2.6.8 and 6.1.1.4'
H H 0.0000 0.0000 'International Tables Vol C Tables 4.2.6.8 and 6.1.1.4'
F F 0.0171 0.0103 'International Tables Vol C Tables 4.2.6.8 and 6.1.1.4'
N N 0.0061 0.0033 'International Tables Vol C Tables 4.2.6.8 and 6.1.1.4'
O O 0.0106 0.0060 'International Tables Vol C Tables 4.2.6.8 and 6.1.1.4'
S S 0.1246 0.1234 'International Tables Vol C Tables 4.2.6.8 and 6.1.1.4'

loop_
_geom_angle_atom_site_label_1
_geom_angle_atom_site_label_2
_geom_angle_atom_site_label_3
_geom_angle
O2 S1 N1 104.39(14)
O2 S1 C9 106.28(13)
N1 S1 C9 100.51(15)
C8 N1 S1 119.4(2)
C2 C1 C7 119.6(3)
C2 C1 C6 119.7(3)
C6 C1 C7 120.7(3)
C3 C2 C1 119.8(3)
F1 C7 C1 109.9(3)
F1 C7 C8 110.0(2)
C1 C7 C8 112.1(2)
C4 C3 C2 120.5(3)
O1 C8 N1 123.9(3)
O1 C8 C7 119.8(3)
N1 C8 C7 116.3(3)
C10 C9 S1 110.0(2)
C10 C9 C11 111.1(3)
C10 C9 C12 113.1(3)
C11 C9 S1 103.9(2)
C12 C9 S1 107.2(2)
C12 C9 C11 111.1(3)
C5 C6 C1 119.7(3)
C4 C5 C6 120.6(3)
C3 C4 C5 119.7(3)

loop_
_geom_bond_atom_site_label_1
_geom_bond_atom_site_label_2
_geom_bond_distance
S1 O2 1.486(2)
S1 N1 1.700(3)
S1 C9 1.842(3)
F1 C7 1.394(4)
O1 C8 1.211(4)
N1 C8 1.364(4)
C1 C2 1.391(4)
C1 C7 1.508(4)
C1 C6 1.388(5)
C2 C3 1.382(5)
C7 C8 1.526(5)
C10 C9 1.518(5)
C3 C4 1.377(5)
C9 C11 1.528(5)
C9 C12 1.520(4)
C6 C5 1.382(5)
C5 C4 1.380(5)
